data_2311035
loop_
_publ_author_name
'Zaslow, B.'
'Atoji, M.'
'Lipscomb, W.N.'

_publ_section_title
;
 The Crystal Structure of Phosgene, C O Cl2
;
_journal_name_full 'Acta Crystallographica (1,1948-23,1967)'
_journal_page_first 833
_journal_page_last 837
_journal_volume 5
_journal_year 1952
_chemical_formula_sum 'C Cl2 O'
_chemical_name_systematic 'C O Cl2'
_space_group_IT_number 88
_symmetry_space_group_name_Hall '-I 4ad'
_symmetry_space_group_name_H-M 'I 41/a :2'
_cell_angle_alpha 90
_cell_angle_beta 90
_cell_angle_gamma 90
_cell_formula_units_Z 16
_cell_length_a 15.82
_cell_length_b 15.82
_cell_length_c 5.72
_cell_volume 1431.558
_citation_journal_id_ASTM ACCRA9
_cod_data_source_file Zaslow_ACCRA9_1952_178.cif
_cod_data_source_block C1Cl2O1
_cod_original_formula_sum 'C1 Cl2 O1'
_cod_database_code 2311035

loop_
_symmetry_equiv_pos_as_xyz
x,y,z
-y+3/4,x+1/4,z+1/4
-x+1/2,-y,z+1/2
y+3/4,-x+3/4,z+3/4
-x,-y,-z
y-3/4,-x-1/4,-z-1/4
x-1/2,y,-z-1/2
-y-3/4,x-3/4,-z-3/4
x+1/2,y+1/2,z+1/2
-y+5/4,x+3/4,z+3/4
-x+1,-y+1/2,z+1
y+5/4,-x+5/4,z+5/4
-x+1/2,-y+1/2,-z+1/2
y-1/4,-x+1/4,-z+1/4
x,y+1/2,-z
-y-1/4,x-1/4,-z-1/4

loop_
_atom_site_label
_atom_site_type_symbol
_atom_site_fract_x
_atom_site_fract_y
_atom_site_fract_z
_atom_site_occupancy
_atom_site_U_iso_or_equiv
Cl2 Cl-1 0.1038 -0.0528 -0.25 1 0.0
C1 C+4 0.1295 -0.1126 -0.004 1 0.0
Cl1 Cl-1 0.0394 -0.1417 0.15 1 0.0
O1 O-2 0.1982 -0.1306 0.039 1 0.0
